data_7224229
loop_
_publ_author_name
'Ar\'i\~nez-Soriano, J.'
'Albalad, J.'
'P\'erez-Carvajal, J.'
'Imaz, I.'
'Busqu\'e, F.'
'Juanhuix, J.'
'Maspoch, D.'

_publ_section_title
;
 Two-step synthesis of heterometallic coordination polymers using a
 polyazamacrocyclic linker
;
_journal_issue 22
_journal_name_full CrystEngComm
_journal_page_first 4196
_journal_paper_doi 10.1039/C5CE02520F
_journal_volume 18
_journal_year 2016
_chemical_formula_moiety 'C30 H34 N6 Ni O11 Zn, 8H2O'
_chemical_formula_sum 'C30 H50 N6 Ni O19 Zn'
_chemical_formula_weight 922.71
_chemical_name_systematic 6
_space_group_crystal_system monoclinic
_space_group_IT_number 14
_space_group_name_Hall '-P 2yn'
_space_group_name_H-M_alt 'P 1 21/n 1'
_symmetry_space_group_name_Hall '-P 2yn'
_symmetry_space_group_name_H-M 'P 1 21/n 1'
_atom_sites_solution_hydrogens geom
_audit_creation_method SHELXL-2013
_audit_update_record
;
2015-12-22 deposited with the CCDC.
2016-02-11 downloaded from the CCDC.
;
_cell_angle_alpha 90
_cell_angle_beta 90.20(3)
_cell_angle_gamma 90
_cell_formula_units_Z 4
_cell_length_a 11.360(3)
_cell_length_b 22.080(3)
_cell_length_c 15.560(3)
_cell_measurement_reflns_used 576
_cell_measurement_temperature 150(2)
_cell_measurement_theta_max 40
_cell_measurement_theta_min 1
_cell_volume 3902.9(14)
_computing_cell_refinement 'XDS (Kabsch, 1993)'
_computing_data_collection 'M2DM bruker'
_computing_data_reduction 'XDS (Kabsch, 1993)'
_computing_structure_refinement 'SHELXL-2013 (Sheldrick, 2013)'
_computing_structure_solution 'SIR2011 (POlidori 2011)'
_diffrn_ambient_temperature 150(2)
_diffrn_measured_fraction_theta_full 0.713
_diffrn_measured_fraction_theta_max 0.858
_diffrn_measurement_device_type 'PILATUS DECTRIS 6M'
_diffrn_measurement_method 'Phi scan'
_diffrn_radiation_type 'synchrotron radiation'
_diffrn_radiation_wavelength 0.70109
_diffrn_reflns_av_R_equivalents 0.0990
_diffrn_reflns_av_unetI/netI 0.0307
_diffrn_reflns_Laue_measured_fraction_full 0.713
_diffrn_reflns_Laue_measured_fraction_max 0.858
_diffrn_reflns_limit_h_max 12
_diffrn_reflns_limit_h_min -11
_diffrn_reflns_limit_k_max 21
_diffrn_reflns_limit_k_min -21
_diffrn_reflns_limit_l_max 16
_diffrn_reflns_limit_l_min -16
_diffrn_reflns_number 111901
_diffrn_reflns_point_group_measured_fraction_full 0.713
_diffrn_reflns_point_group_measured_fraction_max 0.858
_diffrn_reflns_theta_full 25.242
_diffrn_reflns_theta_max 22.891
_diffrn_reflns_theta_min 2.216
_diffrn_source 'synchrotron radiation'
_exptl_absorpt_coefficient_mu 1.084
_exptl_absorpt_correction_type none
_exptl_crystal_colour white
_exptl_crystal_density_diffrn 1.543
_exptl_crystal_description prisme
_exptl_crystal_F_000 1864
_exptl_crystal_size_max 0.36
_exptl_crystal_size_mid 0.25
_exptl_crystal_size_min 0.24
_refine_diff_density_max 1.881
_refine_diff_density_min -1.594
_refine_diff_density_rms 0.163
_refine_ls_extinction_method none
_refine_ls_goodness_of_fit_ref 1.669
_refine_ls_hydrogen_treatment constr
_refine_ls_matrix_type full
_refine_ls_number_parameters 514
_refine_ls_number_reflns 5038
_refine_ls_number_restraints 0
_refine_ls_restrained_S_all 1.669
_refine_ls_R_factor_all 0.1127
_refine_ls_R_factor_gt 0.1057
_refine_ls_shift/su_max 0.003
_refine_ls_shift/su_mean 0.001
_refine_ls_structure_factor_coef Fsqd
_refine_ls_weighting_details
;
 w=1/[\s^2^(Fo^2^)+(0.2000P)^2^]
 where P=(Fo^2^+2Fc^2^)/3
;
_refine_ls_weighting_scheme calc
_refine_ls_wR_factor_gt 0.3426
_refine_ls_wR_factor_ref 0.3522
_reflns_Friedel_coverage 0.000
_reflns_number_gt 4415
_reflns_number_total 5038
_reflns_threshold_expression 'I > 2\s(I)'
_cod_data_source_file c5ce02520f2.cif
_cod_data_source_block shelxl
_cod_depositor_comments 'Adding full bibliography for 7224225--7224230.cif.'
_cod_original_cell_volume 3902.9(3)
_cod_database_code 7224229
_shelx_space_group_comment
;
The symmetry employed for this shelxl refinement is uniquely defined
by the following loop, which should always be used as a source of
symmetry information in preference to the above space-group names.
They are only intended as comments.
;
_shelxl_version_number 2013-2

loop_
_space_group_symop_operation_xyz
'x, y, z'
'-x+1/2, y+1/2, -z+1/2'
'-x, -y, -z'
'x-1/2, -y-1/2, z-1/2'

loop_
_atom_site_label
_atom_site_type_symbol
_atom_site_fract_x
_atom_site_fract_y
_atom_site_fract_z
_atom_site_U_iso_or_equiv
_atom_site_adp_type
_atom_site_occupancy
_atom_site_site_symmetry_order
_atom_site_calc_flag
_atom_site_refinement_flags_posn
_atom_site_refinement_flags_adp
C1 C 0.6860(7) 0.2633(4) 0.9114(7) 0.063(2) Uani 1 1 d . .
H1A H 0.7067 0.2701 0.9712 0.075 Uiso 1 1 calc R U
H1B H 0.7348 0.2895 0.8763 0.075 Uiso 1 1 calc R U
C2 C 0.7105(8) 0.1952(5) 0.8874(7) 0.068(3) Uani 1 1 d . .
H2A H 0.7049 0.1900 0.8256 0.082 Uiso 1 1 calc R U
H2B H 0.7895 0.1841 0.9052 0.082 Uiso 1 1 calc R U
C3 C 0.6180(7) 0.0954(4) 0.8908(6) 0.056(2) Uani 1 1 d . .
H3A H 0.6818 0.0703 0.9122 0.067 Uiso 1 1 calc R U
H3B H 0.6264 0.0992 0.8290 0.067 Uiso 1 1 calc R U
C4 C 0.4998(7) 0.0660(4) 0.9120(5) 0.0493(19) Uani 1 1 d . .
H4A H 0.4915 0.0290 0.8788 0.059 Uiso 1 1 calc R U
H4B H 0.4990 0.0550 0.9724 0.059 Uiso 1 1 calc R U
C5 C 0.3585(8) 0.1013(4) 0.8013(5) 0.055(2) Uani 1 1 d . .
H5A H 0.2754 0.1112 0.7978 0.066 Uiso 1 1 calc R U
H5B H 0.3686 0.0601 0.7809 0.066 Uiso 1 1 calc R U
C6 C 0.4283(9) 0.1445(4) 0.7444(5) 0.061(2) Uani 1 1 d . .
H6A H 0.5095 0.1312 0.7411 0.073 Uiso 1 1 calc R U
H6B H 0.3955 0.1444 0.6867 0.073 Uiso 1 1 calc R U
C7 C 0.5192(10) 0.2473(5) 0.7466(6) 0.070(3) Uani 1 1 d . .
H7A H 0.4983 0.2621 0.6899 0.084 Uiso 1 1 calc R U
H7B H 0.5930 0.2254 0.7423 0.084 Uiso 1 1 calc R U
C8 C 0.5329(10) 0.3001(4) 0.8082(6) 0.069(3) Uani 1 1 d . .
H8A H 0.5967 0.3258 0.7889 0.082 Uiso 1 1 calc R U
H8B H 0.4612 0.3239 0.8079 0.082 Uiso 1 1 calc R U
C9 C 0.5228(7) 0.3270(4) 0.9586(6) 0.050(2) Uani 1 1 d . .
H9A H 0.5496 0.3159 1.0157 0.060 Uiso 1 1 calc R U
H9B H 0.4375 0.3295 0.9599 0.060 Uiso 1 1 calc R U
C10 C 0.5717(7) 0.3879(4) 0.9363(6) 0.054(2) Uani 1 1 d . .
C11 C 0.5151(7) 0.4921(4) 0.8907(5) 0.051(2) Uani 1 1 d . .
C12 C 0.4154(8) 0.5246(4) 0.8664(6) 0.063(2) Uani 1 1 d . .
H12 H 0.3417 0.5063 0.8689 0.076 Uiso 1 1 calc R U
C13 C 0.4250(8) 0.5838(4) 0.8385(6) 0.059(2) Uani 1 1 d . .
H13 H 0.3580 0.6053 0.8224 0.071 Uiso 1 1 calc R U
C14 C 0.5316(8) 0.6104(4) 0.8347(5) 0.057(2) Uani 1 1 d . .
C15 C 0.6337(8) 0.5793(5) 0.8589(6) 0.064(2) Uani 1 1 d . .
H15 H 0.7065 0.5985 0.8565 0.076 Uiso 1 1 calc R U
C16 C 0.6259(8) 0.5179(4) 0.8873(6) 0.055(2) Uani 1 1 d . .
H16 H 0.6927 0.4962 0.9030 0.067 Uiso 1 1 calc R U
C17 C 0.5396(9) 0.6772(5) 0.8052(6) 0.064(2) Uani 1 1 d . .
C18 C 0.6461(7) 0.1505(4) 1.0242(5) 0.053(2) Uani 1 1 d . .
H18A H 0.7174 0.1726 1.0383 0.064 Uiso 1 1 calc R U
H18B H 0.6586 0.1083 1.0391 0.064 Uiso 1 1 calc R U
C19 C 0.5454(7) 0.1753(4) 1.0767(5) 0.047(2) Uani 1 1 d . .
C20 C 0.2966(6) 0.0918(4) 0.9514(5) 0.0468(19) Uani 1 1 d . .
H20A H 0.3251 0.0881 1.0100 0.056 Uiso 1 1 calc R U
H20B H 0.2425 0.1258 0.9495 0.056 Uiso 1 1 calc R U
C21 C 0.2304(7) 0.0354(4) 0.9286(5) 0.049(2) Uani 1 1 d . .
C22 C 0.0284(6) -0.0001(3) 0.8890(5) 0.0404(17) Uani 1 1 d . .
C23 C 0.0408(7) -0.0623(4) 0.8981(5) 0.049(2) Uani 1 1 d . .
H23 H 0.1109 -0.0790 0.9181 0.059 Uiso 1 1 calc R U
C24 C -0.0535(7) -0.0989(4) 0.8768(5) 0.0480(19) Uani 1 1 d . .
H24 H -0.0480 -0.1404 0.8866 0.058 Uiso 1 1 calc R U
C25 C -0.1531(6) -0.0764(4) 0.8422(5) 0.0439(19) Uani 1 1 d . .
C26 C -0.1638(7) -0.0141(4) 0.8307(5) 0.050(2) Uani 1 1 d . .
H26 H -0.2321 0.0021 0.8069 0.060 Uiso 1 1 calc R U
C27 C -0.0747(7) 0.0225(4) 0.8540(5) 0.050(2) Uani 1 1 d . .
H27 H -0.0826 0.0641 0.8464 0.060 Uiso 1 1 calc R U
C28 C -0.2567(8) -0.1163(4) 0.8151(6) 0.055(2) Uani 1 1 d . .
C29 C 0.3122(9) 0.2343(5) 0.7668(6) 0.070(3) Uani 1 1 d . .
H29A H 0.2581 0.2055 0.7410 0.084 Uiso 1 1 calc R U
H29B H 0.3220 0.2676 0.7266 0.084 Uiso 1 1 calc R U
C30 C 0.2596(8) 0.2580(4) 0.8468(7) 0.063(2) Uani 1 1 d . .
O1 O 0.6805(6) 0.3961(3) 0.9340(6) 0.081(2) Uani 1 1 d . .
O2 O 0.4525(7) 0.6978(3) 0.7689(6) 0.091(3) Uani 1 1 d . .
O1W O 0.4511(6) 0.1978(3) 1.3323(5) 0.0661(19) Uani 1 1 d . .
O3 O 0.6335(7) 0.7051(3) 0.8157(4) 0.0679(18) Uani 1 1 d . .
O2W O 0.0250(5) 0.1640(3) 0.9049(4) 0.0671(17) Uani 1 1 d . .
O4 O 0.4575(5) 0.1962(2) 1.0414(4) 0.0438(13) Uani 1 1 d . .
O3W O 0.2063(7) 0.2993(3) 1.0491(5) 0.084(2) Uani 1 1 d . .
O5 O 0.5568(5) 0.1725(3) 1.1580(4) 0.0622(16) Uani 1 1 d . .
O4W O 0.2414(5) 0.4045(3) 0.9396(6) 0.081(2) Uani 1 1 d . .
O6 O 0.2805(6) -0.0145(3) 0.9253(6) 0.090(3) Uani 1 1 d . .
O5W O 0.0527(7) 0.4514(3) 1.0409(6) 0.090(2) Uani 1 1 d . .
O7 O -0.2477(5) -0.1717(3) 0.8219(4) 0.0580(15) Uani 1 1 d . .
O6W O 0.4794(7) 0.2519(3) 0.5312(5) 0.083(2) Uani 1 1 d . .
O8 O -0.3498(6) -0.0915(4) 0.7893(6) 0.097(3) Uani 1 1 d . .
O7W O 0.8981(7) 0.3633(4) 0.9799(6) 0.097(3) Uani 1 1 d . .
O9 O 0.3017(4) 0.2391(3) 0.9180(4) 0.0530(14) Uani 1 1 d . .
O8W O 0.5466(8) 0.0016(5) 0.7033(6) 0.108(3) Uani 1 1 d . .
O10 O 0.1786(7) 0.2966(3) 0.8423(6) 0.087(2) Uani 1 1 d . .
O9W O 0.1632(11) 0.4262(5) 0.7620(8) 0.141(5) Uani 1 1 d . .
N1 N 0.5578(6) 0.2792(3) 0.8973(4) 0.0488(16) Uani 1 1 d . .
N2 N 0.6236(5) 0.1552(3) 0.9306(4) 0.0488(17) Uani 1 1 d . .
N3 N 0.3993(5) 0.1056(3) 0.8939(4) 0.0430(15) Uani 1 1 d . .
N4 N 0.4237(7) 0.2053(3) 0.7794(5) 0.057(2) Uani 1 1 d . .
N5 N 0.4947(6) 0.4310(3) 0.9177(4) 0.0492(17) Uani 1 1 d . .
H5 H 0.4219 0.4209 0.9225 0.059 Uiso 1 1 calc R U
N6 N 0.1166(5) 0.0427(3) 0.9121(4) 0.0411(15) Uani 1 1 d . .
H6 H 0.0922 0.0795 0.9160 0.049 Uiso 1 1 calc R U
Ni1 Ni 0.45780(8) 0.19701(4) 0.91204(6) 0.0402(5) Uani 1 1 d . .
Zn2 Zn 0.40499(9) 0.20611(5) 1.20849(7) 0.0562(5) Uani 1 1 d . .

loop_
_atom_site_aniso_label
_atom_site_aniso_U_11
_atom_site_aniso_U_22
_atom_site_aniso_U_33
_atom_site_aniso_U_23
_atom_site_aniso_U_13
_atom_site_aniso_U_12
C1 0.032(4) 0.063(6) 0.094(7) 0.001(5) 0.016(4) -0.001(4)
C2 0.039(5) 0.078(8) 0.088(7) 0.009(5) 0.006(5) -0.011(4)
C3 0.036(4) 0.066(6) 0.067(5) -0.002(4) 0.007(4) 0.008(4)
C4 0.050(5) 0.036(5) 0.062(5) -0.001(4) 0.001(4) 0.005(4)
C5 0.060(5) 0.051(5) 0.054(5) 0.001(4) -0.009(4) -0.001(4)
C6 0.074(6) 0.057(6) 0.052(5) 0.003(4) -0.014(4) -0.006(4)
C7 0.083(7) 0.071(7) 0.054(5) 0.014(4) 0.003(4) -0.023(5)
C8 0.074(7) 0.070(7) 0.062(6) 0.014(4) 0.006(5) -0.026(5)
C9 0.037(4) 0.035(5) 0.078(6) 0.009(4) 0.000(4) 0.004(3)
C10 0.035(5) 0.046(6) 0.079(6) 0.009(4) -0.006(4) -0.005(4)
C11 0.048(5) 0.042(5) 0.062(5) 0.000(4) -0.011(4) -0.002(4)
C12 0.053(5) 0.055(6) 0.081(6) 0.017(5) -0.011(4) 0.001(4)
C13 0.049(5) 0.054(6) 0.074(6) 0.003(4) -0.012(4) 0.004(4)
C14 0.071(6) 0.049(6) 0.050(5) 0.009(4) -0.010(4) 0.011(4)
C15 0.060(6) 0.069(7) 0.062(5) 0.005(5) -0.002(4) -0.015(5)
C16 0.049(5) 0.043(6) 0.074(6) 0.004(4) -0.005(4) -0.005(4)
C17 0.067(7) 0.063(7) 0.062(5) -0.014(5) 0.008(5) -0.002(5)
C18 0.049(5) 0.050(6) 0.061(5) -0.003(4) -0.006(4) 0.002(4)
C19 0.055(5) 0.039(5) 0.046(5) 0.001(3) 0.000(4) -0.005(4)
C20 0.035(4) 0.044(5) 0.061(5) 0.004(4) 0.003(3) -0.002(3)
C21 0.046(5) 0.041(5) 0.059(5) -0.002(4) 0.002(4) -0.001(4)
C22 0.037(4) 0.032(5) 0.052(4) -0.005(3) 0.008(3) 0.001(3)
C23 0.039(4) 0.047(6) 0.063(5) -0.003(4) 0.001(3) 0.003(4)
C24 0.048(5) 0.037(5) 0.059(5) 0.000(3) 0.001(4) -0.001(4)
C25 0.045(5) 0.038(5) 0.048(4) -0.009(3) 0.009(3) -0.003(3)
C26 0.037(4) 0.054(6) 0.060(5) -0.005(4) 0.004(3) 0.007(4)
C27 0.053(5) 0.036(5) 0.060(5) 0.001(4) 0.006(4) 0.006(4)
C28 0.052(5) 0.050(7) 0.064(5) -0.013(4) 0.011(4) -0.002(4)
C29 0.083(7) 0.061(6) 0.065(6) 0.013(5) -0.019(5) 0.007(5)
C30 0.049(5) 0.044(5) 0.095(7) 0.016(5) -0.019(5) 0.009(4)
O1 0.044(4) 0.054(4) 0.147(7) 0.018(4) -0.003(4) -0.003(3)
O2 0.069(5) 0.071(5) 0.133(7) 0.038(4) 0.004(5) 0.020(4)
O1W 0.055(4) 0.059(5) 0.084(5) 0.006(3) 0.009(3) 0.008(3)
O3 0.076(5) 0.059(4) 0.069(4) -0.006(3) 0.002(3) -0.006(3)
O2W 0.057(4) 0.036(4) 0.108(5) -0.007(3) -0.014(3) 0.000(3)
O4 0.043(3) 0.038(3) 0.051(3) 0.002(2) -0.001(3) 0.003(2)
O3W 0.076(5) 0.080(6) 0.097(5) -0.001(4) -0.011(4) 0.011(4)
O5 0.062(4) 0.064(4) 0.060(4) 0.004(3) 0.001(3) 0.015(3)
O4W 0.050(4) 0.057(4) 0.137(6) -0.010(4) -0.017(4) 0.007(3)
O6 0.054(4) 0.032(4) 0.184(8) 0.009(4) -0.024(4) 0.003(3)
O5W 0.079(5) 0.068(5) 0.121(6) -0.008(4) -0.019(4) 0.007(4)
O7 0.049(3) 0.041(4) 0.084(4) -0.005(3) 0.008(3) -0.006(3)
O6W 0.090(5) 0.076(5) 0.084(4) -0.013(4) 0.004(4) -0.006(4)
O8 0.049(4) 0.067(5) 0.175(8) -0.010(5) -0.039(4) -0.006(3)
O7W 0.072(5) 0.074(5) 0.145(7) -0.022(5) -0.031(5) 0.010(4)
O9 0.037(3) 0.041(3) 0.081(4) 0.002(3) 0.006(3) 0.007(2)
O8W 0.082(5) 0.142(8) 0.101(6) 0.001(5) 0.003(4) 0.037(5)
O10 0.083(5) 0.069(5) 0.108(6) -0.010(4) -0.028(4) 0.024(4)
O9W 0.166(10) 0.099(8) 0.158(9) 0.021(6) -0.083(8) -0.054(7)
N1 0.035(3) 0.051(4) 0.061(4) 0.016(3) 0.002(3) -0.005(3)
N2 0.036(3) 0.051(5) 0.059(4) -0.009(3) 0.004(3) 0.001(3)
N3 0.043(3) 0.037(4) 0.049(4) 0.004(3) 0.002(3) 0.005(3)
N4 0.059(5) 0.069(6) 0.044(4) 0.010(3) -0.006(3) -0.005(3)
N5 0.042(4) 0.035(4) 0.070(4) 0.010(3) -0.004(3) -0.004(3)
N6 0.037(4) 0.028(4) 0.058(4) -0.002(3) 0.005(3) 0.009(2)
Ni1 0.0324(7) 0.0410(8) 0.0474(8) 0.0062(4) 0.0031(5) 0.0021(4)
Zn2 0.0451(8) 0.0440(8) 0.0796(9) -0.0027(4) 0.0019(6) -0.0001(4)

loop_
_atom_type_symbol
_atom_type_description
_atom_type_scat_dispersion_real
_atom_type_scat_dispersion_imag
_atom_type_scat_source
C C 0.0033 0.0016 'International Tables Vol C Tables 4.2.6.8 and 6.1.1.4'
H H 0.0000 0.0000 'International Tables Vol C Tables 4.2.6.8 and 6.1.1.4'
O O 0.0106 0.0060 'International Tables Vol C Tables 4.2.6.8 and 6.1.1.4'
N N 0.0061 0.0033 'International Tables Vol C Tables 4.2.6.8 and 6.1.1.4'
Ni Ni 0.3393 1.1124 'International Tables Vol C Tables 4.2.6.8 and 6.1.1.4'
Zn Zn 0.2839 1.4301 'International Tables Vol C Tables 4.2.6.8 and 6.1.1.4'

loop_
_geom_angle_atom_site_label_1
_geom_angle_atom_site_label_2
_geom_angle_atom_site_label_3
_geom_angle
_geom_angle_site_symmetry_1
_geom_angle_site_symmetry_3
N1 C1 C2 111.0(7) . .
N2 C2 C1 110.0(8) . .
N2 C3 C4 109.3(6) . .
N3 C4 C3 112.9(7) . .
N3 C5 C6 110.8(7) . .
N4 C6 C5 110.0(8) . .
N4 C7 C8 109.2(7) . .
N1 C8 C7 111.8(8) . .
N1 C9 C10 113.0(7) . .
O1 C10 N5 122.8(8) . .
O1 C10 C9 120.3(7) . .
N5 C10 C9 116.9(7) . .
C16 C11 C12 121.1(8) . .
C16 C11 N5 123.2(7) . .
C12 C11 N5 115.7(7) . .
C13 C12 C11 120.5(8) . .
C14 C13 C12 119.8(8) . .
C13 C14 C15 121.3(8) . .
C13 C14 C17 118.8(8) . .
C15 C14 C17 119.9(9) . .
C14 C15 C16 119.8(8) . .
C11 C16 C15 117.4(8) . .
O2 C17 O3 124.6(10) . .
O2 C17 C14 116.3(9) . .
O3 C17 C14 119.0(9) . .
N2 C18 C19 112.2(6) . .
O4 C19 O5 122.9(8) . .
O4 C19 C18 120.8(7) . .
O5 C19 C18 116.4(7) . .
C21 C20 N3 114.7(6) . .
O6 C21 N6 123.2(7) . .
O6 C21 C20 121.2(7) . .
N6 C21 C20 115.6(7) . .
C27 C22 C23 118.9(7) . .
C27 C22 N6 117.1(7) . .
C23 C22 N6 124.1(7) . .
C24 C23 C22 118.4(7) . .
C25 C24 C23 122.0(8) . .
C24 C25 C26 119.3(7) . .
C24 C25 C28 122.9(8) . .
C26 C25 C28 117.8(7) . .
C27 C26 C25 119.6(7) . .
C26 C27 C22 121.7(8) . .
O7 C28 O8 122.0(8) . .
O7 C28 C25 119.0(8) . .
O8 C28 C25 119.0(8) . .
N4 C29 C30 113.7(7) . .
O10 C30 O9 123.0(10) . .
O10 C30 C29 119.3(8) . .
O9 C30 C29 117.6(8) . .
C17 O3 Zn2 105.6(7) . 3_667
C19 O4 Ni1 116.4(5) . .
C19 O5 Zn2 106.3(5) . .
C28 O7 Zn2 106.5(6) . 3_557
C30 O9 Ni1 116.2(6) . .
C9 N1 C8 109.3(7) . .
C9 N1 C1 109.5(7) . .
C8 N1 C1 112.7(7) . .
C9 N1 Ni1 112.9(5) . .
C8 N1 Ni1 105.1(5) . .
C1 N1 Ni1 107.2(5) . .
C3 N2 C18 111.1(7) . .
C3 N2 C2 111.9(7) . .
C18 N2 C2 112.0(7) . .
C3 N2 Ni1 107.4(5) . .
C18 N2 Ni1 108.4(5) . .
C2 N2 Ni1 105.8(6) . .
C4 N3 C20 111.8(6) . .
C4 N3 C5 112.4(6) . .
C20 N3 C5 108.5(6) . .
C4 N3 Ni1 107.2(5) . .
C20 N3 Ni1 110.7(5) . .
C5 N3 Ni1 106.1(5) . .
C29 N4 C6 113.3(8) . .
C29 N4 C7 108.3(8) . .
C6 N4 C7 114.3(8) . .
C29 N4 Ni1 109.5(6) . .
C6 N4 Ni1 106.3(5) . .
C7 N4 Ni1 104.7(5) . .
C10 N5 C11 129.4(7) . .
C21 N6 C22 130.8(7) . .
O9 Ni1 O4 87.3(2) . .
O9 Ni1 N4 81.1(3) . .
O4 Ni1 N4 168.3(3) . .
O9 Ni1 N2 169.4(2) . .
O4 Ni1 N2 82.2(2) . .
N4 Ni1 N2 109.4(3) . .
O9 Ni1 N3 99.7(2) . .
O4 Ni1 N3 97.0(2) . .
N4 Ni1 N3 84.1(3) . .
N2 Ni1 N3 83.3(3) . .
O9 Ni1 N1 94.7(2) . .
O4 Ni1 N1 96.7(2) . .
N4 Ni1 N1 85.3(3) . .
N2 Ni1 N1 85.0(3) . .
N3 Ni1 N1 160.6(3) . .
O7 Zn2 O1W 115.1(3) 3_557 .
O7 Zn2 O5 121.9(3) 3_557 .
O1W Zn2 O5 96.8(3) . .
O7 Zn2 O3 97.5(3) 3_557 3_667
O1W Zn2 O3 108.7(3) . 3_667
O5 Zn2 O3 117.4(3) . 3_667

loop_
_geom_bond_atom_site_label_1
_geom_bond_atom_site_label_2
_geom_bond_distance
_geom_bond_site_symmetry_2
C1 N1 1.513(11) .
C1 C2 1.576(15) .
C2 N2 1.486(12) .
C3 N2 1.460(12) .
C3 C4 1.529(12) .
C4 N3 1.465(10) .
C5 N3 1.515(10) .
C5 C6 1.526(13) .
C6 N4 1.450(12) .
C7 N4 1.516(12) .
C7 C8 1.516(14) .
C8 N1 1.487(12) .
C9 N1 1.478(12) .
C9 C10 1.495(12) .
C10 O1 1.250(10) .
C10 N5 1.325(11) .
C11 C16 1.383(13) .
C11 C12 1.392(12) .
C11 N5 1.431(11) .
C12 C13 1.382(13) .
C13 C14 1.347(13) .
C14 C15 1.399(13) .
C14 C17 1.547(14) .
C15 C16 1.427(13) .
C17 O2 1.225(13) .
C17 O3 1.242(12) .
C18 N2 1.481(11) .
C18 C19 1.511(12) .
C19 O4 1.228(10) .
C19 O5 1.274(10) .
C20 C21 1.497(12) .
C20 N3 1.503(10) .
C21 O6 1.240(10) .
C21 N6 1.327(10) .
C22 C27 1.383(11) .
C22 C23 1.389(12) .
C22 N6 1.423(10) .
C23 C24 1.381(11) .
C24 C25 1.346(11) .
C25 C26 1.391(12) .
C25 C28 1.529(12) .
C26 C27 1.344(12) .
C28 O7 1.232(11) .
C28 O8 1.255(12) .
C29 N4 1.432(13) .
C29 C30 1.479(14) .
C30 O10 1.256(11) .
C30 O9 1.275(10) .
O1W Zn2 2.003(8) .
O3 Zn2 2.044(7) 3_667
O4 Ni1 2.014(6) .
O5 Zn2 2.038(6) .
O7 Zn2 1.997(6) 3_557
O9 Ni1 2.004(5) .
N1 Ni1 2.154(7) .
N2 Ni1 2.117(6) .
N3 Ni1 2.144(6) .
N4 Ni1 2.106(7) .
Zn2 O7 1.997(6) 3_557
Zn2 O3 2.044(7) 3_667
